data_4328310
loop_
_publ_author_name
'Min-Xia Yao'
'Qi Zheng'
'Xu-Min Cai'
'Yi-Zhi Li'
'You Song'
'Jing-Lin Zuo'

_publ_section_title
;
 Chiral Cyanide-Bridged CrIII-MnIII Heterobimetallic Chains Based on
 [(Tp)Cr(CN)3]-: Synthesis, Structures, and Magnetic Properties
;
_journal_name_full 'Inorganic Chemistry'
_journal_page_first 2140
_journal_page_last 2149
_journal_paper_doi 10.1021/ic201982d
_journal_volume 51
_journal_year 2012
_chemical_absolute_configuration unk
_chemical_formula_sum 'C40 H32 B Cr Mn N11 O2'
_chemical_formula_weight 816.52
_chemical_name_systematic
; 
 ? 
;
_space_group_IT_number 4
_symmetry_cell_setting monoclinic
_symmetry_space_group_name_Hall 'P 2yb'
_symmetry_space_group_name_H-M 'P 1 21 1'
_atom_sites_solution_hydrogens geom
_atom_sites_solution_primary direct
_atom_sites_solution_secondary difmap
_audit_creation_method SHELXL-97
_cell_angle_alpha 90.00
_cell_angle_beta 92.279(2)
_cell_angle_gamma 90.00
_cell_formula_units_Z 4
_cell_length_a 13.3709(17)
_cell_length_b 14.1169(17)
_cell_length_c 20.935(3)
_cell_measurement_temperature 291(2)
_cell_volume 3948.5(9)
_computing_structure_refinement 'SHELXL-97 (Sheldrick, 1997)'
_computing_structure_solution 'SHELXS-97 (Sheldrick, 1990)'
_diffrn_ambient_temperature 291(2)
_diffrn_measured_fraction_theta_full 0.990
_diffrn_measured_fraction_theta_max 0.990
_diffrn_radiation_monochromator graphite
_diffrn_radiation_source 'fine-focus sealed tube'
_diffrn_radiation_type MoK\a
_diffrn_radiation_wavelength 0.71073
_diffrn_reflns_av_R_equivalents 0.0293
_diffrn_reflns_av_sigmaI/netI 0.0816
_diffrn_reflns_limit_h_max 16
_diffrn_reflns_limit_h_min -16
_diffrn_reflns_limit_k_max 17
_diffrn_reflns_limit_k_min -17
_diffrn_reflns_limit_l_max 19
_diffrn_reflns_limit_l_min -25
_diffrn_reflns_number 21393
_diffrn_reflns_theta_full 26.00
_diffrn_reflns_theta_max 26.00
_diffrn_reflns_theta_min 1.74
_exptl_absorpt_coefficient_mu 0.645
_exptl_absorpt_correction_T_max 0.8927
_exptl_absorpt_correction_T_min 0.8606
_exptl_absorpt_correction_type multi-scan
_exptl_absorpt_process_details 'SADABS, Bruker(2000)'
_exptl_crystal_colour dark-brown
_exptl_crystal_density_diffrn 1.374
_exptl_crystal_description rod-like
_exptl_crystal_F_000 1676
_exptl_crystal_size_max 0.24
_exptl_crystal_size_mid 0.22
_exptl_crystal_size_min 0.18
_refine_diff_density_max 0.606
_refine_diff_density_min -0.626
_refine_diff_density_rms 0.065
_refine_ls_abs_structure_details 'Flack H D (1983), Acta Cryst. A39, 876-881'
_refine_ls_abs_structure_Flack 0.038(17)
_refine_ls_extinction_method none
_refine_ls_goodness_of_fit_ref 1.063
_refine_ls_hydrogen_treatment constr
_refine_ls_matrix_type fullcycle
_refine_ls_number_parameters 1009
_refine_ls_number_reflns 14167
_refine_ls_number_restraints 1
_refine_ls_restrained_S_all 1.063
_refine_ls_R_factor_all 0.0787
_refine_ls_R_factor_gt 0.0558
_refine_ls_shift/su_max 0.000
_refine_ls_shift/su_mean 0.000
_refine_ls_structure_factor_coef Fsqd
_refine_ls_weighting_details 'calc w=1/[\s^2^(Fo^2^)+(0.0491P)^2^+1.7646P] where P=(Fo^2^+2Fc^2^)/3'
_refine_ls_weighting_scheme calc
_refine_ls_wR_factor_gt 0.1150
_refine_ls_wR_factor_ref 0.1215
_reflns_number_gt 10558
_reflns_number_total 14167
_reflns_threshold_expression >2sigma(I)
_cod_data_source_file ic201982d_si_002_3.cif
_cod_data_source_block 3
_cod_original_cell_volume 3948.4(8)
_cod_database_code 4328310

loop_
_symmetry_equiv_pos_as_xyz
'x, y, z'
'-x, y+1/2, -z'

loop_
_atom_site_label
_atom_site_type_symbol
_atom_site_fract_x
_atom_site_fract_y
_atom_site_fract_z
_atom_site_U_iso_or_equiv
_atom_site_adp_type
_atom_site_occupancy
_atom_site_symmetry_multiplicity
_atom_site_calc_flag
_atom_site_refinement_flags
B1 B 0.5941(5) 0.4358(5) 0.8312(3) 0.0442(14) Uani 1 1 d .
H1X H 0.5467 0.4653 0.8004 0.053 Uiso 1 1 calc R
B2 B 0.9070(6) 0.0560(6) 0.6687(4) 0.065(2) Uani 1 1 d .
H2X H 0.9557 0.0277 0.6993 0.078 Uiso 1 1 calc R
C1 C 0.7156(4) 0.4085(5) 0.7373(3) 0.0553(15) Uani 1 1 d .
H1 H 0.6759 0.4320 0.7034 0.066 Uiso 1 1 calc R
C2 C 0.8071(4) 0.3711(4) 0.7328(3) 0.0558(16) Uani 1 1 d .
H2 H 0.8442 0.3655 0.6963 0.067 Uiso 1 1 calc R
C3 C 0.8338(4) 0.3430(4) 0.7929(3) 0.0517(13) Uani 1 1 d .
H3 H 0.8932 0.3117 0.8042 0.062 Uiso 1 1 calc R
C4 C 0.4629(4) 0.3092(4) 0.8537(2) 0.0492(14) Uani 1 1 d .
H4 H 0.4123 0.3301 0.8254 0.059 Uiso 1 1 calc R
C5 C 0.4535(4) 0.2312(4) 0.8922(3) 0.0533(15) Uani 1 1 d .
H5 H 0.3986 0.1915 0.8963 0.064 Uiso 1 1 calc R
C6 C 0.5476(4) 0.2270(4) 0.9235(3) 0.0483(13) Uani 1 1 d .
H6 H 0.5684 0.1803 0.9523 0.058 Uiso 1 1 calc R
C7 C 0.5986(5) 0.5963(4) 0.8967(3) 0.0539(15) Uani 1 1 d .
H7 H 0.5536 0.6318 0.8716 0.065 Uiso 1 1 calc R
C8 C 0.6477(4) 0.6268(4) 0.9511(2) 0.0500(14) Uani 1 1 d .
H8 H 0.6443 0.6861 0.9702 0.060 Uiso 1 1 calc R
C9 C 0.7026(4) 0.5513(4) 0.9711(3) 0.0502(13) Uani 1 1 d .
H9 H 0.7437 0.5514 1.0079 0.060 Uiso 1 1 calc R
C10 C 0.7240(4) 0.3209(4) 1.0242(2) 0.0408(12) Uani 1 1 d .
C11 C 0.7928(3) 0.2015(3) 0.9268(2) 0.0365(11) Uani 1 1 d .
C12 C 0.8880(4) 0.3847(3) 0.9564(2) 0.0355(11) Uani 1 1 d .
C13 C 1.0631(4) 0.1005(4) 0.8961(2) 0.0375(11) Uani 1 1 d .
C14 C 1.1091(4) 0.1045(4) 0.8364(3) 0.0508(14) Uani 1 1 d .
H14 H 1.0998 0.0558 0.8069 0.061 Uiso 1 1 calc R
C15 C 1.1640(4) 0.1763(4) 0.8237(3) 0.0603(17) Uani 1 1 d .
H15 H 1.1926 0.1775 0.7839 0.072 Uiso 1 1 calc R
C16 C 1.1841(4) 0.2517(4) 0.8640(3) 0.0549(15) Uani 1 1 d .
H16 H 1.2240 0.3019 0.8514 0.066 Uiso 1 1 calc R
C17 C 1.1441(4) 0.2508(4) 0.9228(2) 0.0409(11) Uani 1 1 d .
H17 H 1.1578 0.2998 0.9514 0.049 Uiso 1 1 calc R
C18 C 1.0818(4) 0.1752(4) 0.9400(2) 0.0407(12) Uani 1 1 d .
C19 C 1.0397(3) 0.1791(3) 1.0026(2) 0.0338(10) Uani 1 1 d .
H19 H 1.0591 0.2287 1.0295 0.041 Uiso 1 1 calc R
C20 C 0.9315(3) 0.1390(3) 1.0870(2) 0.0326(10) Uani 1 1 d .
H20 H 0.8753 0.1824 1.0785 0.039 Uiso 1 1 calc R
C21 C 1.0002(4) 0.1856(4) 1.1359(3) 0.0509(13) Uani 1 1 d .
C22 C 0.9787(5) 0.2780(5) 1.1543(3) 0.0588(15) Uani 1 1 d .
H22 H 0.9263 0.3110 1.1340 0.071 Uiso 1 1 calc R
C23 C 1.0361(4) 0.3204(5) 1.2031(3) 0.0588(16) Uani 1 1 d .
H23 H 1.0224 0.3822 1.2153 0.071 Uiso 1 1 calc R
C24 C 1.1144(5) 0.2706(5) 1.2338(3) 0.0662(18) Uani 1 1 d .
H24 H 1.1534 0.2992 1.2661 0.079 Uiso 1 1 calc R
C25 C 1.1337(5) 0.1777(5) 1.2157(3) 0.0686(18) Uani 1 1 d .
H25 H 1.1852 0.1439 1.2364 0.082 Uiso 1 1 calc R
C26 C 1.0765(4) 0.1353(5) 1.1670(3) 0.0551(14) Uani 1 1 d .
H26 H 1.0893 0.0730 1.1553 0.066 Uiso 1 1 calc R
C27 C 0.8874(4) 0.0456(3) 1.1094(2) 0.0351(10) Uani 1 1 d .
H27 H 0.9437 0.0037 1.1210 0.042 Uiso 1 1 calc R
C28 C 0.8270(4) 0.0557(4) 1.1672(3) 0.0476(13) Uani 1 1 d .
C29 C 0.7493(5) 0.1157(4) 1.1724(3) 0.0598(16) Uani 1 1 d .
H29 H 0.7271 0.1509 1.1371 0.072 Uiso 1 1 calc R
C30 C 0.7018(5) 0.1256(4) 1.2302(3) 0.0535(14) Uani 1 1 d .
H30 H 0.6479 0.1669 1.2327 0.064 Uiso 1 1 calc R
C31 C 0.7327(5) 0.0765(5) 1.2818(3) 0.0583(16) Uani 1 1 d .
H31 H 0.7005 0.0845 1.3200 0.070 Uiso 1 1 calc R
C32 C 0.8116(4) 0.0140(5) 1.2791(3) 0.0622(16) Uani 1 1 d .
H32 H 0.8326 -0.0203 1.3151 0.075 Uiso 1 1 calc R
C33 C 0.8590(4) 0.0030(5) 1.2224(3) 0.0596(15) Uani 1 1 d .
H33 H 0.9123 -0.0391 1.2200 0.072 Uiso 1 1 calc R
C34 C 0.7426(3) -0.0218(3) 1.0483(2) 0.0327(10) Uani 1 1 d .
H34 H 0.7072 -0.0162 1.0855 0.039 Uiso 1 1 calc R
C35 C 0.6899(3) -0.0583(3) 0.9930(2) 0.0347(10) Uani 1 1 d .
C36 C 0.5860(4) -0.0632(5) 0.9905(3) 0.0552(14) Uani 1 1 d .
H36 H 0.5514 -0.0424 1.0255 0.066 Uiso 1 1 calc R
C37 C 0.5336(4) -0.0969(4) 0.9393(3) 0.0541(15) Uani 1 1 d .
H37 H 0.4643 -0.1021 0.9394 0.065 Uiso 1 1 calc R
C38 C 0.5864(4) -0.1238(4) 0.8860(3) 0.0577(16) Uani 1 1 d .
H38 H 0.5521 -0.1438 0.8489 0.069 Uiso 1 1 calc R
C39 C 0.6874(4) -0.1207(4) 0.8888(3) 0.0506(14) Uani 1 1 d .
H39 H 0.7212 -0.1429 0.8538 0.061 Uiso 1 1 calc R
C40 C 0.7426(3) -0.0869(4) 0.9399(3) 0.0420(12) Uani 1 1 d .
C41 C 0.7008(4) 0.5645(4) 0.5635(2) 0.0397(11) Uani 1 1 d .
C42 C 0.7505(5) 0.6148(4) 0.6156(3) 0.0608(16) Uani 1 1 d .
H42 H 0.7154 0.6348 0.6506 0.073 Uiso 1 1 calc R
C43 C 0.8475(5) 0.6319(5) 0.6122(3) 0.0665(18) Uani 1 1 d .
H43 H 0.8786 0.6643 0.6461 0.080 Uiso 1 1 calc R
C44 C 0.9046(4) 0.6064(5) 0.5640(3) 0.0621(17) Uani 1 1 d .
H44 H 0.9726 0.6207 0.5655 0.074 Uiso 1 1 calc R
C45 C 0.8619(4) 0.5584(5) 0.5115(3) 0.0623(17) Uani 1 1 d .
H45 H 0.9000 0.5436 0.4767 0.075 Uiso 1 1 calc R
C46 C 0.7601(4) 0.5326(4) 0.5120(3) 0.0453(13) Uani 1 1 d .
C47 C 0.7179(4) 0.4796(3) 0.4583(2) 0.0407(12) Uani 1 1 d .
H47 H 0.7595 0.4681 0.4246 0.049 Uiso 1 1 calc R
C48 C 0.6031(4) 0.3835(3) 0.3998(2) 0.0382(11) Uani 1 1 d .
H48 H 0.6420 0.3251 0.4052 0.046 Uiso 1 1 calc R
C49 C 0.6221(4) 0.4249(4) 0.3336(2) 0.0482(13) Uani 1 1 d .
C50 C 0.5735(4) 0.5033(5) 0.3099(3) 0.0598(15) Uani 1 1 d .
H50 H 0.5311 0.5377 0.3354 0.072 Uiso 1 1 calc R
C51 C 0.5879(5) 0.5306(5) 0.2486(3) 0.0640(17) Uani 1 1 d .
H51 H 0.5555 0.5841 0.2321 0.077 Uiso 1 1 calc R
C52 C 0.6520(5) 0.4780(5) 0.2098(3) 0.0575(16) Uani 1 1 d .
H52 H 0.6599 0.4956 0.1675 0.069 Uiso 1 1 calc R
C53 C 0.6996(5) 0.4049(5) 0.2334(3) 0.0638(17) Uani 1 1 d .
H53 H 0.7426 0.3715 0.2077 0.077 Uiso 1 1 calc R
C54 C 0.6879(5) 0.3753(5) 0.2969(3) 0.0633(17) Uani 1 1 d .
H54 H 0.7234 0.3237 0.3136 0.076 Uiso 1 1 calc R
C55 C 0.4926(4) 0.3595(4) 0.4030(2) 0.0391(11) Uani 1 1 d .
H55 H 0.4553 0.4157 0.3883 0.047 Uiso 1 1 calc R
C56 C 0.4626(4) 0.2804(4) 0.3585(2) 0.0368(11) Uani 1 1 d .
C57 C 0.3946(4) 0.3004(4) 0.3082(2) 0.0453(13) Uani 1 1 d .
H57 H 0.3653 0.3601 0.3048 0.054 Uiso 1 1 calc R
C58 C 0.3707(4) 0.2315(4) 0.2632(3) 0.0523(15) Uani 1 1 d .
H58 H 0.3257 0.2452 0.2295 0.063 Uiso 1 1 calc R
C59 C 0.4134(4) 0.1418(4) 0.2680(2) 0.0517(13) Uani 1 1 d .
H59 H 0.3975 0.0956 0.2377 0.062 Uiso 1 1 calc R
C60 C 0.4801(4) 0.1223(4) 0.3189(2) 0.0426(12) Uani 1 1 d .
H60 H 0.5083 0.0622 0.3228 0.051 Uiso 1 1 calc R
C61 C 0.5054(4) 0.1914(4) 0.3641(2) 0.0484(13) Uani 1 1 d .
H61 H 0.5507 0.1780 0.3977 0.058 Uiso 1 1 calc R
C62 C 0.4166(3) 0.2798(4) 0.4927(2) 0.0343(11) Uani 1 1 d .
H62 H 0.3948 0.2334 0.4639 0.041 Uiso 1 1 calc R
C63 C 0.3864(4) 0.2693(4) 0.5568(2) 0.0387(11) Uani 1 1 d .
C64 C 0.3363(4) 0.1846(4) 0.5731(3) 0.0539(15) Uani 1 1 d .
H64 H 0.3259 0.1381 0.5420 0.065 Uiso 1 1 calc R
C65 C 0.3023(4) 0.1692(5) 0.6343(3) 0.0596(17) Uani 1 1 d .
H65 H 0.2704 0.1135 0.6456 0.072 Uiso 1 1 calc R
C66 C 0.3190(5) 0.2414(5) 0.6764(3) 0.0621(18) Uani 1 1 d .
H66 H 0.2943 0.2348 0.7170 0.074 Uiso 1 1 calc R
C67 C 0.3703(4) 0.3244(5) 0.6632(3) 0.0593(16) Uani 1 1 d .
H67 H 0.3833 0.3688 0.6952 0.071 Uiso 1 1 calc R
C68 C 0.4013(4) 0.3401(4) 0.6026(2) 0.0383(11) Uani 1 1 d .
C69 C 0.7785(4) 0.1831(4) 0.4775(3) 0.0501(14) Uani 1 1 d .
C70 C 0.6173(4) 0.0882(5) 0.5404(3) 0.0430(12) Uani 1 1 d .
C71 C 0.6821(4) 0.2734(4) 0.5772(2) 0.0447(13) Uani 1 1 d .
C72 C 0.8231(4) -0.0500(4) 0.5177(3) 0.0559(14) Uani 1 1 d .
H72 H 0.7830 -0.0507 0.4804 0.067 Uiso 1 1 calc R
C73 C 0.8917(5) -0.1199(5) 0.5372(3) 0.0634(17) Uani 1 1 d .
H73 H 0.9087 -0.1736 0.5142 0.076 Uiso 1 1 calc R
C74 C 0.9283(5) -0.0948(5) 0.5950(3) 0.0643(17) Uani 1 1 d .
H74 H 0.9726 -0.1305 0.6205 0.077 Uiso 1 1 calc R
C75 C 0.6539(5) 0.1230(5) 0.7007(3) 0.0614(16) Uani 1 1 d .
H75 H 0.5921 0.1481 0.6878 0.074 Uiso 1 1 calc R
C76 C 0.6797(5) 0.0924(5) 0.7639(3) 0.0643(18) Uani 1 1 d .
H76 H 0.6408 0.0940 0.7997 0.077 Uiso 1 1 calc R
C77 C 0.7759(5) 0.0599(5) 0.7592(3) 0.0576(16) Uani 1 1 d .
H77 H 0.8140 0.0326 0.7925 0.069 Uiso 1 1 calc R
C78 C 0.9353(4) 0.2821(5) 0.5899(3) 0.0590(16) Uani 1 1 d .
H78 H 0.9140 0.3291 0.5613 0.071 Uiso 1 1 calc R
C79 C 1.0233(4) 0.2834(5) 0.6275(3) 0.0590(16) Uani 1 1 d .
H79 H 1.0687 0.3334 0.6299 0.071 Uiso 1 1 calc R
C80 C 1.0330(5) 0.2010(5) 0.6601(3) 0.0669(18) Uani 1 1 d .
H80 H 1.0864 0.1811 0.6866 0.080 Uiso 1 1 calc R
Cr1 Cr 0.74584(5) 0.34141(8) 0.93021(3) 0.03062(17) Uani 1 1 d .
Cr2 Cr 0.75277(6) 0.14553(8) 0.57014(4) 0.03880(19) Uani 1 1 d .
Mn1 Mn 0.91910(5) 0.00991(8) 0.97533(3) 0.02837(15) Uani 1 1 d .
Mn2 Mn 0.53466(6) 0.44718(8) 0.52548(3) 0.03702(17) Uani 1 1 d .
N1 N 0.6907(3) 0.4067(3) 0.7985(2) 0.0470(11) Uani 1 1 d .
N2 N 0.7652(3) 0.3657(3) 0.8332(2) 0.0454(11) Uani 1 1 d .
N3 N 0.5489(3) 0.3506(4) 0.86053(18) 0.0419(10) Uani 1 1 d .
N4 N 0.6024(3) 0.2997(3) 0.90592(19) 0.0386(10) Uani 1 1 d .
N5 N 0.6256(3) 0.5074(4) 0.8854(2) 0.0466(10) Uani 1 1 d .
N6 N 0.6918(3) 0.4770(3) 0.93265(19) 0.0433(10) Uani 1 1 d .
N7 N 0.7146(3) 0.3085(4) 1.0771(2) 0.0530(13) Uani 1 1 d .
N8 N 0.8137(3) 0.1262(3) 0.9310(2) 0.0429(10) Uani 1 1 d .
N9 N 1.0361(3) -0.0878(3) 1.0268(2) 0.0423(10) Uani 1 1 d .
N10 N 0.8350(3) 0.0041(3) 1.05090(16) 0.0336(8) Uani 1 1 d .
N11 N 0.9777(3) 0.1188(3) 1.02308(16) 0.0300(8) Uani 1 1 d .
N12 N 0.6297(3) 0.4476(3) 0.45309(18) 0.0372(9) Uani 1 1 d .
N13 N 0.4702(3) 0.3455(3) 0.47045(19) 0.0366(9) Uani 1 1 d .
N14 N 0.7915(4) 0.2119(4) 0.4275(2) 0.0584(13) Uani 1 1 d .
N15 N 0.4217(4) 0.5438(4) 0.4778(3) 0.0537(13) Uani 1 1 d .
N16 N 0.6398(3) 0.3428(3) 0.5761(2) 0.0447(10) Uani 1 1 d .
N17 N 0.8249(3) 0.0179(3) 0.5620(2) 0.0495(11) Uani 1 1 d .
N18 N 0.8901(4) -0.0081(4) 0.6109(2) 0.0588(13) Uani 1 1 d .
N19 N 0.7301(3) 0.1109(3) 0.6626(2) 0.0444(10) Uani 1 1 d .
N20 N 0.8066(4) 0.0731(4) 0.7003(2) 0.0539(12) Uani 1 1 d .
N21 N 0.8859(3) 0.2007(3) 0.6019(2) 0.0452(11) Uani 1 1 d .
N22 N 0.9453(4) 0.1530(4) 0.6447(2) 0.0570(13) Uani 1 1 d .
O1 O 0.8421(2) -0.0870(3) 0.93701(16) 0.0408(8) Uani 1 1 d .
O2 O 1.0064(2) 0.0273(2) 0.90809(15) 0.0376(8) Uani 1 1 d .
O3 O 0.4447(3) 0.4224(3) 0.59164(17) 0.0528(10) Uani 1 1 d .
O4 O 0.6046(2) 0.5476(3) 0.56498(18) 0.0437(9) Uani 1 1 d .

loop_
_atom_site_aniso_label
_atom_site_aniso_U_11
_atom_site_aniso_U_22
_atom_site_aniso_U_33
_atom_site_aniso_U_23
_atom_site_aniso_U_13
_atom_site_aniso_U_12
B1 0.057(4) 0.048(4) 0.027(3) 0.016(3) -0.009(2) 0.004(3)
B2 0.059(4) 0.052(4) 0.083(6) 0.012(4) -0.001(4) 0.012(4)
C1 0.052(3) 0.074(4) 0.041(3) 0.006(3) 0.015(2) -0.003(3)
C2 0.067(4) 0.060(4) 0.044(3) -0.005(3) 0.037(3) -0.008(3)
C3 0.059(3) 0.047(3) 0.050(3) 0.006(3) 0.012(3) 0.002(3)
C4 0.045(3) 0.058(4) 0.043(3) 0.004(2) -0.024(2) 0.000(3)
C5 0.041(3) 0.061(4) 0.057(3) 0.006(3) -0.011(3) -0.028(3)
C6 0.042(3) 0.056(4) 0.046(3) 0.004(3) -0.015(2) -0.007(3)
C7 0.071(4) 0.040(3) 0.052(3) 0.006(3) 0.014(3) 0.029(3)
C8 0.061(3) 0.049(3) 0.042(3) -0.003(2) 0.017(2) 0.019(3)
C9 0.056(3) 0.049(3) 0.046(3) -0.005(2) 0.003(2) 0.013(3)
C10 0.040(3) 0.053(3) 0.030(2) 0.002(2) 0.006(2) 0.015(2)
C11 0.033(2) 0.036(3) 0.040(3) 0.002(2) -0.006(2) 0.005(2)
C12 0.044(3) 0.023(2) 0.039(3) -0.0072(19) -0.008(2) -0.003(2)
C13 0.042(3) 0.036(3) 0.036(3) -0.004(2) 0.014(2) -0.002(2)
C14 0.043(3) 0.058(4) 0.052(3) -0.018(3) 0.009(2) -0.021(3)
C15 0.058(4) 0.056(4) 0.070(4) -0.014(3) 0.034(3) -0.018(3)
C16 0.063(4) 0.048(3) 0.056(3) 0.011(3) 0.016(3) -0.025(3)
C17 0.044(3) 0.041(3) 0.038(3) 0.001(2) 0.004(2) -0.004(2)
C18 0.047(3) 0.038(3) 0.037(3) 0.004(2) -0.003(2) -0.010(2)
C19 0.030(2) 0.033(3) 0.038(3) -0.002(2) -0.0081(19) 0.0010(19)
C20 0.038(2) 0.029(2) 0.030(2) 0.0038(19) -0.0088(18) -0.002(2)
C21 0.053(3) 0.047(3) 0.053(3) -0.009(3) 0.004(3) -0.008(3)
C22 0.066(4) 0.062(4) 0.049(3) -0.015(3) 0.003(3) -0.005(3)
C23 0.063(4) 0.061(4) 0.054(4) -0.010(3) 0.017(3) -0.012(3)
C24 0.066(4) 0.076(5) 0.056(4) -0.015(3) -0.011(3) -0.014(4)
C25 0.071(4) 0.074(5) 0.059(4) -0.001(3) -0.023(3) -0.008(4)
C26 0.065(4) 0.055(4) 0.045(3) -0.013(3) -0.006(3) -0.009(3)
C27 0.043(3) 0.035(3) 0.027(2) 0.0080(19) -0.0057(19) -0.008(2)
C28 0.058(3) 0.039(3) 0.047(3) -0.011(2) 0.004(2) -0.012(3)
C29 0.065(4) 0.054(4) 0.061(4) -0.002(3) 0.016(3) 0.006(3)
C30 0.069(4) 0.035(3) 0.058(4) -0.014(3) 0.018(3) -0.003(3)
C31 0.059(4) 0.059(4) 0.058(4) -0.014(3) 0.016(3) -0.020(3)
C32 0.062(3) 0.069(4) 0.057(4) 0.002(3) 0.021(3) 0.009(4)
C33 0.058(3) 0.065(4) 0.056(3) 0.010(3) 0.001(3) 0.000(3)
C34 0.036(2) 0.028(2) 0.036(2) 0.0059(18) 0.0189(19) -0.0051(19)
C35 0.031(2) 0.023(2) 0.050(3) 0.006(2) 0.000(2) 0.002(2)
C36 0.039(3) 0.069(4) 0.058(3) 0.004(3) -0.001(2) -0.008(3)
C37 0.035(3) 0.064(4) 0.063(4) 0.010(3) -0.011(3) -0.012(3)
C38 0.052(3) 0.056(4) 0.063(4) -0.012(3) -0.021(3) -0.012(3)
C39 0.039(3) 0.061(4) 0.053(3) -0.017(3) 0.008(2) -0.009(3)
C40 0.031(3) 0.044(3) 0.051(3) -0.011(2) -0.004(2) -0.004(2)
C41 0.051(3) 0.037(3) 0.030(2) 0.008(2) -0.003(2) -0.005(2)
C42 0.066(4) 0.051(4) 0.064(4) -0.021(3) -0.015(3) -0.017(3)
C43 0.058(4) 0.078(5) 0.061(4) -0.031(3) -0.016(3) -0.014(4)
C44 0.047(3) 0.068(4) 0.071(4) -0.011(3) 0.000(3) -0.025(3)
C45 0.053(3) 0.075(5) 0.060(4) -0.009(3) 0.011(3) -0.019(3)
C46 0.038(3) 0.054(4) 0.043(3) 0.011(2) -0.002(2) -0.007(2)
C47 0.051(3) 0.032(3) 0.041(3) 0.001(2) 0.017(2) 0.007(2)
C48 0.054(3) 0.029(3) 0.032(2) 0.0001(19) 0.004(2) -0.002(2)
C49 0.065(4) 0.040(3) 0.040(3) -0.002(2) 0.004(2) -0.011(3)
C50 0.066(4) 0.069(4) 0.045(3) 0.004(3) 0.009(3) -0.012(3)
C51 0.074(4) 0.055(4) 0.063(4) 0.005(3) -0.004(3) -0.010(3)
C52 0.070(4) 0.063(4) 0.039(3) -0.010(3) -0.004(3) -0.025(3)
C53 0.076(4) 0.070(4) 0.047(4) -0.006(3) 0.016(3) -0.006(4)
C54 0.068(4) 0.059(4) 0.063(4) -0.002(3) 0.013(3) -0.014(3)
C55 0.048(3) 0.034(3) 0.035(2) 0.003(2) -0.004(2) 0.010(2)
C56 0.043(3) 0.043(3) 0.024(2) -0.004(2) -0.0037(19) 0.006(2)
C57 0.054(3) 0.033(3) 0.047(3) 0.007(2) -0.013(2) -0.002(2)
C58 0.064(4) 0.046(3) 0.045(3) 0.014(3) -0.028(3) -0.003(3)
C59 0.067(3) 0.054(3) 0.034(3) -0.004(3) 0.003(2) -0.014(3)
C60 0.057(3) 0.032(3) 0.039(3) 0.006(2) 0.016(2) 0.000(2)
C61 0.062(3) 0.043(3) 0.039(3) 0.003(2) -0.010(3) 0.004(3)
C62 0.027(2) 0.034(3) 0.041(3) -0.005(2) -0.004(2) -0.001(2)
C63 0.039(3) 0.033(3) 0.045(3) -0.004(2) 0.003(2) 0.008(2)
C64 0.039(3) 0.060(4) 0.063(4) -0.008(3) 0.009(3) -0.008(3)
C65 0.047(3) 0.074(5) 0.059(4) 0.002(3) 0.014(3) -0.020(3)
C66 0.077(4) 0.076(4) 0.033(3) 0.002(3) 0.007(3) -0.037(4)
C67 0.063(4) 0.072(4) 0.043(3) -0.014(3) 0.014(3) -0.025(3)
C68 0.042(3) 0.043(3) 0.030(2) 0.001(2) 0.0109(19) 0.001(2)
C69 0.049(3) 0.055(4) 0.045(3) 0.016(3) -0.011(2) 0.005(3)
C70 0.041(3) 0.049(4) 0.039(3) 0.001(3) 0.004(2) -0.003(3)
C71 0.062(4) 0.036(3) 0.035(3) -0.001(2) -0.005(2) -0.002(3)
C72 0.070(4) 0.041(3) 0.058(3) 0.008(3) 0.013(3) -0.012(3)
C73 0.069(4) 0.063(4) 0.059(4) 0.003(3) 0.011(3) 0.012(3)
C74 0.064(4) 0.059(4) 0.070(4) 0.016(3) 0.009(3) 0.023(3)
C75 0.062(4) 0.060(4) 0.063(4) -0.007(3) 0.012(3) -0.012(3)
C76 0.083(4) 0.062(4) 0.052(4) 0.006(3) 0.040(3) -0.004(3)
C77 0.064(4) 0.077(4) 0.030(3) 0.006(3) -0.005(2) -0.011(3)
C78 0.051(3) 0.066(4) 0.061(4) 0.016(3) 0.005(3) -0.019(3)
C79 0.054(4) 0.068(4) 0.056(4) -0.012(3) 0.000(3) -0.026(3)
C80 0.061(4) 0.082(5) 0.057(4) 0.009(3) -0.017(3) -0.012(4)
Cr1 0.0317(4) 0.0318(4) 0.0282(4) -0.0014(3) -0.0004(3) 0.0003(3)
Cr2 0.0397(4) 0.0375(4) 0.0388(4) 0.0045(4) -0.0040(3) -0.0002(4)
Mn1 0.0280(3) 0.0269(3) 0.0305(3) -0.0045(3) 0.0041(2) -0.0035(3)
Mn2 0.0425(4) 0.0340(4) 0.0346(4) -0.0042(3) 0.0014(3) 0.0003(3)
N1 0.064(3) 0.049(3) 0.028(2) 0.0041(19) -0.0021(19) 0.005(2)
N2 0.052(3) 0.047(3) 0.037(2) 0.006(2) 0.0002(19) -0.008(2)
N3 0.0275(19) 0.066(3) 0.031(2) 0.002(2) -0.0095(16) 0.007(2)
N4 0.034(2) 0.044(2) 0.038(2) 0.0040(18) -0.0050(17) -0.0081(18)
N5 0.051(2) 0.045(3) 0.044(2) 0.007(2) 0.0023(19) 0.014(2)
N6 0.049(2) 0.047(3) 0.034(2) 0.0093(19) 0.0033(18) 0.011(2)
N7 0.056(3) 0.067(3) 0.036(2) 0.005(2) 0.007(2) 0.039(2)
N8 0.050(2) 0.040(3) 0.038(2) 0.0063(19) -0.0040(18) -0.004(2)
N9 0.033(2) 0.051(3) 0.043(2) 0.010(2) -0.0100(18) -0.011(2)
N10 0.0321(19) 0.041(2) 0.0279(19) -0.0024(18) 0.0034(14) 0.0001(18)
N11 0.0281(18) 0.035(2) 0.0261(18) 0.0001(15) -0.0020(14) -0.0031(17)
N12 0.044(2) 0.031(2) 0.037(2) -0.0064(18) 0.0000(17) -0.0002(19)
N13 0.0287(19) 0.036(2) 0.044(2) 0.0079(19) -0.0155(16) 0.0007(19)
N14 0.060(3) 0.065(3) 0.051(3) 0.015(3) 0.009(2) 0.025(3)
N15 0.065(3) 0.030(3) 0.066(4) -0.009(2) 0.001(3) 0.012(2)
N16 0.062(3) 0.035(3) 0.038(2) -0.0030(19) 0.0018(19) 0.004(2)
N17 0.064(3) 0.037(2) 0.047(3) -0.005(2) -0.010(2) 0.002(2)
N18 0.077(3) 0.049(3) 0.051(3) 0.015(2) 0.002(2) 0.004(3)
N19 0.056(3) 0.037(2) 0.041(2) 0.0084(19) 0.011(2) 0.006(2)
N20 0.061(3) 0.064(3) 0.037(3) 0.013(2) 0.007(2) -0.009(3)
N21 0.041(2) 0.053(3) 0.041(2) 0.013(2) -0.0043(19) 0.000(2)
N22 0.058(3) 0.057(3) 0.056(3) 0.014(2) -0.013(2) -0.010(3)
O1 0.0278(16) 0.048(2) 0.047(2) -0.0181(16) 0.0010(14) -0.0143(15)
O2 0.0495(19) 0.0305(19) 0.0336(17) -0.0094(13) 0.0113(14) -0.0090(15)
O3 0.056(2) 0.057(3) 0.047(2) -0.0164(18) 0.0225(17) -0.0101(19)
O4 0.0339(18) 0.037(2) 0.061(2) -0.0156(16) 0.0057(16) 0.0047(15)

loop_
_atom_type_symbol
_atom_type_description
_atom_type_scat_dispersion_real
_atom_type_scat_dispersion_imag
_atom_type_scat_source
C C 0.0033 0.0016 'International Tables Vol C Tables 4.2.6.8 and 6.1.1.4'
H H 0.0000 0.0000 'International Tables Vol C Tables 4.2.6.8 and 6.1.1.4'
B B 0.0013 0.0007 'International Tables Vol C Tables 4.2.6.8 and 6.1.1.4'
N N 0.0061 0.0033 'International Tables Vol C Tables 4.2.6.8 and 6.1.1.4'
O O 0.0106 0.0060 'International Tables Vol C Tables 4.2.6.8 and 6.1.1.4'
Cr Cr 0.3209 0.6236 'International Tables Vol C Tables 4.2.6.8 and 6.1.1.4'
Mn Mn 0.3368 0.7283 'International Tables Vol C Tables 4.2.6.8 and 6.1.1.4'

loop_
_geom_angle_atom_site_label_1
_geom_angle_atom_site_label_2
_geom_angle_atom_site_label_3
_geom_angle
_geom_angle_site_symmetry_1
N3 B1 N1 109.2(4) .
N3 B1 N5 109.0(3) .
N1 B1 N5 106.8(4) .
N3 B1 H1X 110.6 .
N1 B1 H1X 110.6 .
N5 B1 H1X 110.6 .
N18 B2 N20 109.3(5) .
N18 B2 N22 107.9(5) .
N20 B2 N22 107.7(5) .
N18 B2 H2X 110.6 .
N20 B2 H2X 110.6 .
N22 B2 H2X 110.6 .
N1 C1 C2 108.7(5) .
N1 C1 H1 125.6 .
C2 C1 H1 125.6 .
C1 C2 C3 105.0(5) .
C1 C2 H2 127.5 .
C3 C2 H2 127.5 .
N2 C3 C2 111.1(5) .
N2 C3 H3 124.4 .
C2 C3 H3 124.4 .
N3 C4 C5 113.6(4) .
N3 C4 H4 123.2 .
C5 C4 H4 123.2 .
C4 C5 C6 102.0(5) .
C4 C5 H5 129.0 .
C6 C5 H5 129.0 .
N4 C6 C5 109.6(5) .
N4 C6 H6 125.2 .
C5 C6 H6 125.2 .
N5 C7 C8 108.7(5) .
N5 C7 H7 125.6 .
C8 C7 H7 125.6 .
C9 C8 C7 104.3(5) .
C9 C8 H8 127.8 .
C7 C8 H8 127.8 .
N6 C9 C8 113.1(5) .
N6 C9 H9 123.5 .
C8 C9 H9 123.5 .
N7 C10 Cr1 177.9(4) .
N8 C11 Cr1 172.8(4) .
N9 C12 Cr1 175.9(4) 2_757
O2 C13 C18 123.5(4) .
O2 C13 C14 118.4(4) .
C18 C13 C14 118.1(4) .
C15 C14 C13 119.1(5) .
C15 C14 H14 120.4 .
C13 C14 H14 120.4 .
C14 C15 C16 125.5(6) .
C14 C15 H15 117.2 .
C16 C15 H15 117.2 .
C17 C16 C15 118.1(5) .
C17 C16 H16 120.9 .
C15 C16 H16 120.9 .
C16 C17 C18 119.8(5) .
C16 C17 H17 120.1 .
C18 C17 H17 120.1 .
C17 C18 C13 119.3(5) .
C17 C18 C19 117.2(4) .
C13 C18 C19 123.5(4) .
N11 C19 C18 124.1(4) .
N11 C19 H19 117.9 .
C18 C19 H19 117.9 .
C21 C20 N11 115.0(4) .
C21 C20 C27 113.7(4) .
N11 C20 C27 106.5(3) .
C21 C20 H20 107.1 .
N11 C20 H20 107.1 .
C27 C20 H20 107.1 .
C26 C21 C22 120.5(5) .
C26 C21 C20 121.1(5) .
C22 C21 C20 118.1(5) .
C23 C22 C21 119.5(6) .
C23 C22 H22 120.3 .
C21 C22 H22 120.3 .
C22 C23 C24 120.3(6) .
C22 C23 H23 119.9 .
C24 C23 H23 119.9 .
C25 C24 C23 119.5(6) .
C25 C24 H24 120.2 .
C23 C24 H24 120.2 .
C26 C25 C24 120.3(6) .
C26 C25 H25 119.9 .
C24 C25 H25 119.9 .
C21 C26 C25 119.9(6) .
C21 C26 H26 120.0 .
C25 C26 H26 120.0 .
C28 C27 N10 116.7(4) .
C28 C27 C20 113.4(4) .
N10 C27 C20 104.9(3) .
C28 C27 H27 107.1 .
N10 C27 H27 107.1 .
C20 C27 H27 107.1 .
C29 C28 C33 117.9(5) .
C29 C28 C27 124.9(5) .
C33 C28 C27 117.0(5) .
C28 C29 C30 120.9(6) .
C28 C29 H29 119.6 .
C30 C29 H29 119.6 .
C31 C30 C29 120.8(6) .
C31 C30 H30 119.6 .
C29 C30 H30 119.6 .
C30 C31 C32 120.7(6) .
C30 C31 H31 119.6 .
C32 C31 H31 119.6 .
C33 C32 C31 119.2(6) .
C33 C32 H32 120.4 .
C31 C32 H32 120.4 .
C32 C33 C28 120.5(6) .
C32 C33 H33 119.8 .
C28 C33 H33 119.8 .
N10 C34 C35 125.4(4) .
N10 C34 H34 117.3 .
C35 C34 H34 117.3 .
C36 C35 C40 119.3(5) .
C36 C35 C34 120.7(4) .
C40 C35 C34 120.0(4) .
C37 C36 C35 122.5(6) .
C37 C36 H36 118.7 .
C35 C36 H36 118.7 .
C36 C37 C38 118.0(5) .
C36 C37 H37 121.0 .
C38 C37 H37 121.0 .
C39 C38 C37 119.5(5) .
C39 C38 H38 120.2 .
C37 C38 H38 120.2 .
C38 C39 C40 123.7(5) .
C38 C39 H39 118.2 .
C40 C39 H39 118.2 .
O1 C40 C39 118.3(4) .
O1 C40 C35 124.8(4) .
C39 C40 C35 116.9(4) .
O4 C41 C46 122.1(4) .
O4 C41 C42 119.7(5) .
C46 C41 C42 118.1(5) .
C43 C42 C41 118.2(6) .
C43 C42 H42 120.9 .
C41 C42 H42 120.9 .
C42 C43 C44 125.5(6) .
C42 C43 H43 117.2 .
C44 C43 H43 117.2 .
C43 C44 C45 119.8(5) .
C43 C44 H44 120.1 .
C45 C44 H44 120.1 .
C44 C45 C46 119.1(6) .
C44 C45 H45 120.5 .
C46 C45 H45 120.5 .
C45 C46 C41 119.1(5) .
C45 C46 C47 118.4(5) .
C41 C46 C47 122.5(4) .
N12 C47 C46 125.9(4) .
N12 C47 H47 117.1 .
C46 C47 H47 117.1 .
N12 C48 C55 108.1(3) .
N12 C48 C49 114.1(4) .
C55 C48 C49 108.7(4) .
N12 C48 H48 108.6 .
C55 C48 H48 108.6 .
C49 C48 H48 108.6 .
C50 C49 C54 120.8(5) .
C50 C49 C48 122.9(5) .
C54 C49 C48 116.2(4) .
C51 C50 C49 119.2(5) .
C51 C50 H50 120.4 .
C49 C50 H50 120.4 .
C50 C51 C52 120.2(6) .
C50 C51 H51 119.9 .
C52 C51 H51 119.9 .
C53 C52 C51 119.9(6) .
C53 C52 H52 120.0 .
C51 C52 H52 120.0 .
C52 C53 C54 121.5(6) .
C52 C53 H53 119.3 .
C54 C53 H53 119.3 .
C49 C54 C53 118.2(6) .
C49 C54 H54 120.9 .
C53 C54 H54 120.9 .
N13 C55 C56 116.0(4) .
N13 C55 C48 107.9(3) .
C56 C55 C48 112.1(4) .
N13 C55 H55 106.8 .
C56 C55 H55 106.8 .
C48 C55 H55 106.8 .
C61 C56 C57 120.2(5) .
C61 C56 C55 121.6(4) .
C57 C56 C55 118.0(4) .
C58 C57 C56 119.9(5) .
C58 C57 H57 120.1 .
C56 C57 H57 120.1 .
C57 C58 C59 120.5(5) .
C57 C58 H58 119.7 .
C59 C58 H58 119.7 .
C60 C59 C58 119.1(5) .
C60 C59 H59 120.5 .
C58 C59 H59 120.5 .
C59 C60 C61 120.8(5) .
C59 C60 H60 119.6 .
C61 C60 H60 119.6 .
C56 C61 C60 119.4(5) .
C56 C61 H61 120.3 .
C60 C61 H61 120.3 .
N13 C62 C63 127.3(5) .
N13 C62 H62 116.3 .
C63 C62 H62 116.3 .
C68 C63 C64 119.7(5) .
C68 C63 C62 122.3(5) .
C64 C63 C62 117.9(5) .
C65 C64 C63 121.7(6) .
C65 C64 H64 119.1 .
C63 C64 H64 119.1 .
C66 C65 C64 115.3(6) .
C66 C65 H65 122.3 .
C64 C65 H65 122.3 .
C65 C66 C67 125.0(5) .
C65 C66 H66 117.5 .
C67 C66 H66 117.5 .
C68 C67 C66 119.4(5) .
C68 C67 H67 120.3 .
C66 C67 H67 120.3 .
O3 C68 C67 117.0(5) .
O3 C68 C63 124.2(4) .
C67 C68 C63 118.8(5) .
N14 C69 Cr2 174.1(5) .
N15 C70 Cr2 154.0(7) 2_646
N16 C71 Cr2 174.3(5) .
N17 C72 C73 108.2(6) .
N17 C72 H72 125.9 .
C73 C72 H72 125.9 .
C74 C73 C72 106.8(6) .
C74 C73 H73 126.6 .
C72 C73 H73 126.6 .
C73 C74 N18 109.3(6) .
C73 C74 H74 125.4 .
N18 C74 H74 125.4 .
N19 C75 C76 110.9(6) .
N19 C75 H75 124.6 .
C76 C75 H75 124.6 .
C77 C76 C75 103.2(5) .
C77 C76 H76 128.4 .
C75 C76 H76 128.4 .
N20 C77 C76 110.1(5) .
N20 C77 H77 125.0 .
C76 C77 H77 125.0 .
N21 C78 C79 108.3(6) .
N21 C78 H78 125.8 .
C79 C78 H78 125.8 .
C80 C79 C78 109.6(6) .
C80 C79 H79 125.2 .
C78 C79 H79 125.2 .
C79 C80 N22 103.9(5) .
C79 C80 H80 128.0 .
N22 C80 H80 128.0 .
C10 Cr1 N6 92.57(15) .
C10 Cr1 C12 87.2(2) .
N6 Cr1 C12 92.24(13) .
C10 Cr1 N4 91.73(14) .
N6 Cr1 N4 87.00(17) .
C12 Cr1 N4 178.63(13) .
C10 Cr1 C11 87.3(2) .
N6 Cr1 C11 176.94(13) .
C12 Cr1 C11 90.81(18) .
N4 Cr1 C11 89.94(13) .
C10 Cr1 N2 178.33(14) .
N6 Cr1 N2 85.90(17) .
C12 Cr1 N2 93.55(14) .
N4 Cr1 N2 87.53(17) .
C11 Cr1 N2 94.19(13) .
N21 Cr2 N19 86.72(18) .
N21 Cr2 C71 92.3(2) .
N19 Cr2 C71 93.27(19) .
N21 Cr2 C69 91.9(2) .
N19 Cr2 C69 178.5(2) .
C71 Cr2 C69 86.3(2) .
N21 Cr2 N17 87.43(18) .
N19 Cr2 N17 87.52(18) .
C71 Cr2 N17 179.1(2) .
C69 Cr2 N17 92.9(2) .
N21 Cr2 C70 178.5(2) .
N19 Cr2 C70 91.8(2) .
C71 Cr2 C70 88.0(2) .
C69 Cr2 C70 89.7(2) .
N17 Cr2 C70 92.3(2) .
O1 Mn1 O2 96.99(14) .
O1 Mn1 N10 89.56(16) .
O2 Mn1 N10 173.44(16) .
O1 Mn1 N11 169.66(15) .
O2 Mn1 N11 91.81(14) .
N10 Mn1 N11 81.63(16) .
O1 Mn1 N9 96.52(16) .
O2 Mn1 N9 89.87(15) .
N10 Mn1 N9 89.89(16) .
N11 Mn1 N9 88.90(15) .
O1 Mn1 N8 91.77(15) .
O2 Mn1 N8 89.64(15) .
N10 Mn1 N8 89.65(16) .
N11 Mn1 N8 82.83(15) .
N9 Mn1 N8 171.70(15) .
O4 Mn2 O3 97.85(16) .
O4 Mn2 N13 170.96(17) .
O3 Mn2 N13 90.98(16) .
O4 Mn2 N12 90.63(16) .
O3 Mn2 N12 169.55(18) .
N13 Mn2 N12 80.81(17) .
O4 Mn2 N15 92.98(17) .
O3 Mn2 N15 90.08(19) .
N13 Mn2 N15 85.02(16) .
N12 Mn2 N15 95.60(18) .
O4 Mn2 N16 89.75(16) .
O3 Mn2 N16 86.47(17) .
N13 Mn2 N16 92.76(16) .
N12 Mn2 N16 87.48(16) .
N15 Mn2 N16 175.86(19) .
C1 N1 N2 108.7(4) .
C1 N1 B1 131.7(3) .
N2 N1 B1 119.5(3) .
C3 N2 N1 106.4(4) .
C3 N2 Cr1 134.7(3) .
N1 N2 Cr1 118.7(3) .
C4 N3 N4 106.0(4) .
C4 N3 B1 133.9(3) .
N4 N3 B1 120.1(3) .
C6 N4 N3 108.7(3) .
C6 N4 Cr1 132.7(3) .
N3 N4 Cr1 118.5(3) .
C7 N5 N6 109.9(4) .
C7 N5 B1 132.2(3) .
N6 N5 B1 117.9(4) .
C9 N6 N5 104.0(3) .
C9 N6 Cr1 136.4(3) .
N5 N6 Cr1 119.6(3) .
C11 N8 Mn1 149.1(3) .
C12 N9 Mn1 158.5(3) 2_747
C34 N10 C27 124.0(3) .
C34 N10 Mn1 123.5(2) .
C27 N10 Mn1 112.0(2) .
C19 N11 C20 117.6(3) .
C19 N11 Mn1 126.8(2) .
C20 N11 Mn1 115.0(2) .
C47 N12 C48 118.9(3) .
C47 N12 Mn2 123.4(2) .
C48 N12 Mn2 115.4(2) .
C62 N13 C55 126.1(4) .
C62 N13 Mn2 123.0(3) .
C55 N13 Mn2 110.8(3) .
C70 N15 Mn2 172.5(6) 2_656
C71 N16 Mn2 150.6(4) .
C72 N17 N18 108.7(5) .
C72 N17 Cr2 133.9(4) .
N18 N17 Cr2 117.4(4) .
N17 N18 C74 106.8(5) .
N17 N18 B2 120.4(4) .
C74 N18 B2 132.7(5) .
C75 N19 N20 106.0(5) .
C75 N19 Cr2 133.5(4) .
N20 N19 Cr2 120.3(3) .
C77 N20 N19 109.7(5) .
C77 N20 B2 133.1(5) .
N19 N20 B2 117.1(3) .
N22 N21 C78 105.5(5) .
N22 N21 Cr2 120.6(4) .
C78 N21 Cr2 133.8(4) .
N21 N22 C80 112.4(5) .
N21 N22 B2 117.5(4) .
C80 N22 B2 130.1(4) .
C40 O1 Mn1 120.8(2) .
C13 O2 Mn1 128.8(2) .
C68 O3 Mn2 125.6(3) .
C41 O4 Mn2 127.0(2) .

loop_
_geom_bond_atom_site_label_1
_geom_bond_atom_site_label_2
_geom_bond_distance
_geom_bond_site_symmetry_2
B1 N3 1.489(6) .
B1 N1 1.543(6) .
B1 N5 1.565(6) .
B1 H1X 0.9800 .
B2 N18 1.521(9) .
B2 N20 1.540(8) .
B2 N22 1.553(8) .
B2 H2X 0.9800 .
C1 N1 1.338(5) .
C1 C2 1.340(8) .
C1 H1 0.9300 .
C2 C3 1.354(8) .
C2 H2 0.9300 .
C3 N2 1.310(5) .
C3 H3 0.9300 .
C4 N3 1.293(5) .
C4 C5 1.372(8) .
C4 H4 0.9300 .
C5 C6 1.397(7) .
C5 H5 0.9300 .
C6 N4 1.321(6) .
C6 H6 0.9300 .
C7 N5 1.329(5) .
C7 C8 1.362(8) .
C7 H7 0.9300 .
C8 C9 1.351(7) .
C8 H8 0.9300 .
C9 N6 1.326(6) .
C9 H9 0.9300 .
C10 N7 1.132(5) .
C10 Cr1 2.022(5) .
C11 N8 1.101(5) .
C11 Cr1 2.075(5) .
C12 N9 1.130(5) 2_757
C12 Cr1 2.050(5) .
C13 O2 1.311(5) .
C13 C18 1.415(7) .
C13 C14 1.416(7) .
C14 C15 1.286(8) .
C14 H14 0.9300 .
C15 C16 1.379(8) .
C15 H15 0.9300 .
C16 C17 1.362(7) .
C16 H16 0.9300 .
C17 C18 1.409(7) .
C17 H17 0.9300 .
C18 C19 1.447(7) .
C19 N11 1.274(5) .
C19 H19 0.9300 .
C20 C21 1.502(7) .
C20 N11 1.523(4) .
C20 C27 1.526(6) .
C20 H20 0.9800 .
C21 C26 1.384(8) .
C21 C22 1.393(8) .
C22 C23 1.389(8) .
C22 H22 0.9300 .
C23 C24 1.397(9) .
C23 H23 0.9300 .
C24 C25 1.392(10) .
C24 H24 0.9300 .
C25 C26 1.386(8) .
C25 H25 0.9300 .
C26 H26 0.9300 .
C27 C28 1.486(7) .
C27 N10 1.505(4) .
C27 H27 0.9800 .
C28 C29 1.349(8) .
C28 C33 1.426(8) .
C29 C30 1.395(8) .
C29 H29 0.9300 .
C30 C31 1.337(9) .
C30 H30 0.9300 .
C31 C32 1.379(9) .
C31 H31 0.9300 .
C32 C33 1.377(8) .
C32 H32 0.9300 .
C33 H33 0.9300 .
C34 N10 1.288(4) .
C34 C35 1.426(7) .
C34 H34 0.9300 .
C35 C36 1.390(7) .
C35 C40 1.400(7) .
C36 C37 1.342(8) .
C36 H36 0.9300 .
C37 C38 1.397(8) .
C37 H37 0.9300 .
C38 C39 1.351(7) .
C38 H38 0.9300 .
C39 C40 1.362(7) .
C39 H39 0.9300 .
C40 O1 1.335(5) .
C41 O4 1.310(5) .
C41 C46 1.436(7) .
C41 C42 1.441(7) .
C42 C43 1.324(8) .
C42 H42 0.9300 .
C43 C44 1.338(9) .
C43 H43 0.9300 .
C44 C45 1.394(8) .
C44 H44 0.9300 .
C45 C46 1.410(7) .
C45 H45 0.9300 .
C46 C47 1.445(7) .
C47 N12 1.264(5) .
C47 H47 0.9300 .
C48 N12 1.470(5) .
C48 C55 1.520(5) .
C48 C49 1.533(7) .
C48 H48 0.9800 .
C49 C50 1.368(8) .
C49 C54 1.381(7) .
C50 C51 1.362(6) .
C50 H50 0.9300 .
C51 C52 1.414(9) .
C51 H51 0.9300 .
C52 C53 1.299(9) .
C52 H52 0.9300 .
C53 C54 1.409(8) .
C53 H53 0.9300 .
C54 H54 0.9300 .
C55 N13 1.469(6) .
C55 C56 1.498(7) .
C55 H55 0.9800 .
C56 C61 1.383(7) .
C56 C57 1.393(7) .
C57 C58 1.382(7) .
C57 H57 0.9300 .
C58 C59 1.391(8) .
C58 H58 0.9300 .
C59 C60 1.389(7) .
C59 H59 0.9300 .
C60 C61 1.392(7) .
C60 H60 0.9300 .
C61 H61 0.9300 .
C62 N13 1.272(6) .
C62 C63 1.425(7) .
C62 H62 0.9300 .
C63 C68 1.393(7) .
C63 C64 1.418(8) .
C64 C65 1.395(8) .
C64 H64 0.9300 .
C65 C66 1.359(8) .
C65 H65 0.9300 .
C66 C67 1.390(8) .
C66 H66 0.9300 .
C67 C68 1.368(7) .
C67 H67 0.9300 .
C68 O3 1.324(6) .
C69 N14 1.144(7) .
C69 Cr2 2.052(6) .
C70 N15 0.893(6) 2_646
C70 Cr2 2.057(6) .
C71 N16 1.131(7) .
C71 Cr2 2.046(6) .
C72 N17 1.332(7) .
C72 C73 1.398(9) .
C72 H72 0.9300 .
C73 C74 1.336(9) .
C73 H73 0.9300 .
C74 N18 1.372(8) .
C74 H74 0.9300 .
C75 N19 1.329(7) .
C75 C76 1.420(9) .
C75 H75 0.9300 .
C76 C77 1.373(9) .
C76 H76 0.9300 .
C77 N20 1.328(7) .
C77 H77 0.9300 .
C78 N21 1.354(7) .
C78 C79 1.390(8) .
C78 H78 0.9300 .
C79 C80 1.353(9) .
C79 H79 0.9300 .
C80 N22 1.382(8) .
C80 H80 0.9300 .
Cr1 N6 2.048(4) .
Cr1 N4 2.051(4) .
Cr1 N2 2.087(4) .
Cr2 N21 2.030(4) .
Cr2 N19 2.032(4) .
Cr2 N17 2.054(5) .
Mn1 O1 1.874(3) .
Mn1 O2 1.880(3) .
Mn1 N10 1.978(3) .
Mn1 N11 1.978(4) .
Mn1 N9 2.318(4) .
Mn1 N8 2.333(4) .
Mn2 O4 1.873(3) .
Mn2 O3 1.902(3) .
Mn2 N13 2.012(4) .
Mn2 N12 2.016(4) .
Mn2 N15 2.240(6) .
Mn2 N16 2.270(5) .
N1 N2 1.340(6) .
N3 N4 1.370(5) .
N5 N6 1.369(6) .
N9 C12 1.130(5) 2_747
N15 C70 0.893(6) 2_656
N17 N18 1.369(6) .
N19 N20 1.374(6) .
N21 N22 1.353(6) .

loop_
_geom_torsion_atom_site_label_1
_geom_torsion_atom_site_label_2
_geom_torsion_atom_site_label_3
_geom_torsion_atom_site_label_4
_geom_torsion
_geom_torsion_site_symmetry_1
_geom_torsion_site_symmetry_4
N1 C1 C2 C3 2.7(7) . .
C1 C2 C3 N2 -2.9(7) . .
N3 C4 C5 C6 -1.7(7) . .
C4 C5 C6 N4 2.9(6) . .
N5 C7 C8 C9 -1.0(6) . .
C7 C8 C9 N6 0.7(6) . .
O2 C13 C14 C15 179.2(5) . .
C18 C13 C14 C15 -1.6(8) . .
C13 C14 C15 C16 0.9(10) . .
C14 C15 C16 C17 0.8(11) . .
C15 C16 C17 C18 -1.7(9) . .
C16 C17 C18 C13 1.0(8) . .
C16 C17 C18 C19 -178.7(5) . .
O2 C13 C18 C17 179.8(4) . .
C14 C13 C18 C17 0.7(7) . .
O2 C13 C18 C19 -0.5(8) . .
C14 C13 C18 C19 -179.7(5) . .
C17 C18 C19 N11 175.8(4) . .
C13 C18 C19 N11 -3.9(7) . .
N11 C20 C21 C26 -73.7(6) . .
C27 C20 C21 C26 49.5(7) . .
N11 C20 C21 C22 113.1(5) . .
C27 C20 C21 C22 -123.7(6) . .
C26 C21 C22 C23 1.7(9) . .
C20 C21 C22 C23 174.9(5) . .
C21 C22 C23 C24 -0.5(9) . .
C22 C23 C24 C25 -0.8(10) . .
C23 C24 C25 C26 0.8(10) . .
C22 C21 C26 C25 -1.6(9) . .
C20 C21 C26 C25 -174.7(5) . .
C24 C25 C26 C21 0.4(10) . .
C21 C20 C27 C28 60.1(6) . .
N11 C20 C27 C28 -172.2(4) . .
C21 C20 C27 N10 -171.4(4) . .
N11 C20 C27 N10 -43.7(4) . .
N10 C27 C28 C29 -67.5(7) . .
C20 C27 C28 C29 54.7(7) . .
N10 C27 C28 C33 117.5(5) . .
C20 C27 C28 C33 -120.4(5) . .
C33 C28 C29 C30 -0.1(9) . .
C27 C28 C29 C30 -175.1(5) . .
C28 C29 C30 C31 0.6(9) . .
C29 C30 C31 C32 -0.7(9) . .
C30 C31 C32 C33 0.3(10) . .
C31 C32 C33 C28 0.2(10) . .
C29 C28 C33 C32 -0.3(9) . .
C27 C28 C33 C32 175.1(5) . .
N10 C34 C35 C36 -164.7(5) . .
N10 C34 C35 C40 13.2(7) . .
C40 C35 C36 C37 1.8(9) . .
C34 C35 C36 C37 179.8(5) . .
C35 C36 C37 C38 -2.8(10) . .
C36 C37 C38 C39 3.9(9) . .
C37 C38 C39 C40 -4.2(10) . .
C38 C39 C40 O1 -179.8(5) . .
C38 C39 C40 C35 3.1(9) . .
C36 C35 C40 O1 -178.7(5) . .
C34 C35 C40 O1 3.3(8) . .
C36 C35 C40 C39 -1.8(8) . .
C34 C35 C40 C39 -179.8(5) . .
O4 C41 C42 C43 -179.0(5) . .
C46 C41 C42 C43 2.2(9) . .
C41 C42 C43 C44 0.2(11) . .
C42 C43 C44 C45 0.6(12) . .
C43 C44 C45 C46 -3.7(11) . .
C44 C45 C46 C41 6.0(9) . .
C44 C45 C46 C47 -177.7(6) . .
O4 C41 C46 C45 176.0(5) . .
C42 C41 C46 C45 -5.3(8) . .
O4 C41 C46 C47 -0.1(8) . .
C42 C41 C46 C47 178.6(5) . .
C45 C46 C47 N12 176.5(5) . .
C41 C46 C47 N12 -7.3(8) . .
N12 C48 C49 C50 -63.1(7) . .
C55 C48 C49 C50 57.6(6) . .
N12 C48 C49 C54 120.4(4) . .
C55 C48 C49 C54 -118.9(4) . .
C54 C49 C50 C51 2.2(8) . .
C48 C49 C50 C51 -174.1(4) . .
C49 C50 C51 C52 0.4(6) . .
C50 C51 C52 C53 -2.1(9) . .
C51 C52 C53 C54 1.2(9) . .
C50 C49 C54 C53 -3.1(7) . .
C48 C49 C54 C53 173.5(4) . .
C52 C53 C54 C49 1.3(9) . .
N12 C48 C55 N13 -40.2(4) . .
C49 C48 C55 N13 -164.5(3) . .
N12 C48 C55 C56 -169.1(3) . .
C49 C48 C55 C56 66.6(4) . .
N13 C55 C56 C61 -64.3(6) . .
C48 C55 C56 C61 60.3(6) . .
N13 C55 C56 C57 120.0(5) . .
C48 C55 C56 C57 -115.4(5) . .
C61 C56 C57 C58 -0.8(8) . .
C55 C56 C57 C58 175.0(5) . .
C56 C57 C58 C59 0.5(9) . .
C57 C58 C59 C60 0.3(9) . .
C58 C59 C60 C61 -0.9(8) . .
C57 C56 C61 C60 0.1(8) . .
C55 C56 C61 C60 -175.5(5) . .
C59 C60 C61 C56 0.7(8) . .
N13 C62 C63 C68 9.5(8) . .
N13 C62 C63 C64 -172.8(5) . .
C68 C63 C64 C65 -0.9(8) . .
C62 C63 C64 C65 -178.7(5) . .
C63 C64 C65 C66 1.1(9) . .
C64 C65 C66 C67 -3.1(10) . .
C65 C66 C67 C68 4.8(11) . .
C66 C67 C68 O3 176.3(6) . .
C66 C67 C68 C63 -4.2(9) . .
C64 C63 C68 O3 -178.2(5) . .
C62 C63 C68 O3 -0.5(8) . .
C64 C63 C68 C67 2.4(8) . .
C62 C63 C68 C67 -179.9(5) . .
N17 C72 C73 C74 4.1(7) . .
C72 C73 C74 N18 -4.1(8) . .
N19 C75 C76 C77 -1.2(7) . .
C75 C76 C77 N20 2.4(7) . .
N21 C78 C79 C80 3.9(8) . .
C78 C79 C80 N22 -4.2(8) . .
N7 C10 Cr1 N6 -129(13) . .
N7 C10 Cr1 C12 -37(13) . .
N7 C10 Cr1 N4 143(13) . .
N7 C10 Cr1 C11 54(13) . .
N7 C10 Cr1 N2 -153(9) . .
N9 C12 Cr1 C10 -54(6) 2_757 .
N9 C12 Cr1 N6 38(6) 2_757 .
N9 C12 Cr1 N4 -18(11) 2_757 .
N9 C12 Cr1 C11 -141(6) 2_757 .
N9 C12 Cr1 N2 124(6) 2_757 .
N8 C11 Cr1 C10 13(3) . .
N8 C11 Cr1 N6 -75(4) . .
N8 C11 Cr1 C12 100(3) . .
N8 C11 Cr1 N4 -79(3) . .
N8 C11 Cr1 N2 -166(3) . .
N16 C71 Cr2 N21 132(5) . .
N16 C71 Cr2 N19 -141(5) . .
N16 C71 Cr2 C69 40(5) . .
N16 C71 Cr2 N17 63(16) . .
N16 C71 Cr2 C70 -49(5) . .
N14 C69 Cr2 N21 -72(5) . .
N14 C69 Cr2 N19 -53(11) . .
N14 C69 Cr2 C71 20(5) . .
N14 C69 Cr2 N17 -159(5) . .
N14 C69 Cr2 C70 108(5) . .
N15 C70 Cr2 N21 -97(9) 2_646 .
N15 C70 Cr2 N19 -103.8(15) 2_646 .
N15 C70 Cr2 C71 163.0(15) 2_646 .
N15 C70 Cr2 C69 76.7(15) 2_646 .
N15 C70 Cr2 N17 -16.2(15) 2_646 .
C2 C1 N1 N2 -1.6(5) . .
C2 C1 N1 B1 -176.9(4) . .
N3 B1 N1 C1 116.3(4) . .
N5 B1 N1 C1 -126.0(4) . .
N3 B1 N1 N2 -58.6(5) . .
N5 B1 N1 N2 59.1(5) . .
C2 C3 N2 N1 1.9(5) . .
C2 C3 N2 Cr1 175.7(3) . .
C1 N1 N2 C3 -0.2(5) . .
B1 N1 N2 C3 175.8(4) . .
C1 N1 N2 Cr1 -175.2(3) . .
B1 N1 N2 Cr1 0.8(6) . .
C10 Cr1 N2 C3 165(6) . .
N6 Cr1 N2 C3 141.1(4) . .
C12 Cr1 N2 C3 49.1(4) . .
N4 Cr1 N2 C3 -131.7(4) . .
C11 Cr1 N2 C3 -42.0(4) . .
C10 Cr1 N2 N1 -22(6) . .
N6 Cr1 N2 N1 -45.7(4) . .
C12 Cr1 N2 N1 -137.7(4) . .
N4 Cr1 N2 N1 41.5(4) . .
C11 Cr1 N2 N1 131.2(4) . .
C5 C4 N3 N4 -0.1(5) . .
C5 C4 N3 B1 -179.2(5) . .
N1 B1 N3 C4 -121.9(4) . .
N5 B1 N3 C4 121.9(4) . .
N1 B1 N3 N4 59.1(4) . .
N5 B1 N3 N4 -57.1(4) . .
C5 C6 N4 N3 -3.1(5) . .
C5 C6 N4 Cr1 -179.7(3) . .
C4 N3 N4 C6 2.0(4) . .
B1 N3 N4 C6 -178.8(4) . .
C4 N3 N4 Cr1 179.1(3) . .
B1 N3 N4 Cr1 -1.6(5) . .
C10 Cr1 N4 C6 -46.5(4) . .
N6 Cr1 N4 C6 -139.0(4) . .
C12 Cr1 N4 C6 -83(6) . .
C11 Cr1 N4 C6 40.8(4) . .
N2 Cr1 N4 C6 135.0(4) . .
C10 Cr1 N4 N3 137.2(3) . .
N6 Cr1 N4 N3 44.7(4) . .
C12 Cr1 N4 N3 101(6) . .
C11 Cr1 N4 N3 -135.5(3) . .
N2 Cr1 N4 N3 -41.3(4) . .
C8 C7 N5 N6 0.9(5) . .
C8 C7 N5 B1 179.4(4) . .
N3 B1 N5 C7 -120.3(4) . .
N1 B1 N5 C7 121.9(4) . .
N3 B1 N5 N6 58.1(4) . .
N1 B1 N5 N6 -59.7(4) . .
C8 C9 N6 N5 -0.2(5) . .
C8 C9 N6 Cr1 -179.2(3) . .
C7 N5 N6 C9 -0.5(4) . .
B1 N5 N6 C9 -179.2(4) . .
C7 N5 N6 Cr1 178.8(3) . .
B1 N5 N6 Cr1 0.0(5) . .
C10 Cr1 N6 C9 44.3(4) . .
C12 Cr1 N6 C9 -43.0(4) . .
N4 Cr1 N6 C9 135.9(4) . .
C11 Cr1 N6 C9 132(3) . .
N2 Cr1 N6 C9 -136.4(4) . .
C10 Cr1 N6 N5 -134.7(3) . .
C12 Cr1 N6 N5 138.1(3) . .
N4 Cr1 N6 N5 -43.1(4) . .
C11 Cr1 N6 N5 -47(3) . .
N2 Cr1 N6 N5 44.7(4) . .
Cr1 C11 N8 Mn1 -76(3) . .
O1 Mn1 N8 C11 174.9(6) . .
O2 Mn1 N8 C11 -88.2(6) . .
N10 Mn1 N8 C11 85.3(6) . .
N11 Mn1 N8 C11 3.7(6) . .
N9 Mn1 N8 C11 -1.6(15) . .
O1 Mn1 N9 C12 132.8(9) . 2_747
O2 Mn1 N9 C12 35.8(9) . 2_747
N10 Mn1 N9 C12 -137.6(9) . 2_747
N11 Mn1 N9 C12 -56.0(9) . 2_747
N8 Mn1 N9 C12 -50.8(17) . 2_747
C35 C34 N10 C27 177.8(4) . .
C35 C34 N10 Mn1 6.3(5) . .
C28 C27 N10 C34 0.5(5) . .
C20 C27 N10 C34 -125.9(3) . .
C28 C27 N10 Mn1 172.8(3) . .
C20 C27 N10 Mn1 46.4(4) . .
O1 Mn1 N10 C34 -28.7(3) . .
O2 Mn1 N10 C34 146.9(12) . .
N11 Mn1 N10 C34 145.9(3) . .
N9 Mn1 N10 C34 -125.2(3) . .
N8 Mn1 N10 C34 63.1(3) . .
O1 Mn1 N10 C27 158.9(3) . .
O2 Mn1 N10 C27 -25.5(16) . .
N11 Mn1 N10 C27 -26.5(2) . .
N9 Mn1 N10 C27 62.4(2) . .
N8 Mn1 N10 C27 -109.3(3) . .
C18 C19 N11 C20 -173.2(4) . .
C18 C19 N11 Mn1 -2.9(5) . .
C21 C20 N11 C19 -36.3(5) . .
C27 C20 N11 C19 -163.2(3) . .
C21 C20 N11 Mn1 152.2(3) . .
C27 C20 N11 Mn1 25.3(3) . .
O1 Mn1 N11 C19 -138.8(8) . .
O2 Mn1 N11 C19 9.5(3) . .
N10 Mn1 N11 C19 -170.6(3) . .
N9 Mn1 N11 C19 99.3(3) . .
N8 Mn1 N11 C19 -79.9(3) . .
O1 Mn1 N11 C20 31.8(10) . .
O2 Mn1 N11 C20 -179.9(2) . .
N10 Mn1 N11 C20 0.0(2) . .
N9 Mn1 N11 C20 -90.1(2) . .
N8 Mn1 N11 C20 90.7(2) . .
C46 C47 N12 C48 -171.2(4) . .
C46 C47 N12 Mn2 -9.6(6) . .
C55 C48 N12 C47 -177.5(3) . .
C49 C48 N12 C47 -56.4(5) . .
C55 C48 N12 Mn2 19.5(3) . .
C49 C48 N12 Mn2 140.6(3) . .
O4 Mn2 N12 C47 24.0(3) . .
O3 Mn2 N12 C47 -120.4(9) . .
N13 Mn2 N12 C47 -158.9(4) . .
N15 Mn2 N12 C47 117.0(3) . .
N16 Mn2 N12 C47 -65.7(3) . .
O4 Mn2 N12 C48 -173.8(3) . .
O3 Mn2 N12 C48 41.8(11) . .
N13 Mn2 N12 C48 3.2(2) . .
N15 Mn2 N12 C48 -80.8(3) . .
N16 Mn2 N12 C48 96.4(3) . .
C63 C62 N13 C55 -174.0(5) . .
C63 C62 N13 Mn2 5.1(7) . .
C56 C55 N13 C62 -10.1(7) . .
C48 C55 N13 C62 -136.8(4) . .
C56 C55 N13 Mn2 170.8(3) . .
C48 C55 N13 Mn2 44.1(4) . .
O4 Mn2 N13 C62 173.2(8) . .
O3 Mn2 N13 C62 -19.2(4) . .
N12 Mn2 N13 C62 154.3(4) . .
N15 Mn2 N13 C62 -109.2(4) . .
N16 Mn2 N13 C62 67.3(4) . .
O4 Mn2 N13 C55 -7.6(11) . .
O3 Mn2 N13 C55 159.9(3) . .
N12 Mn2 N13 C55 -26.6(3) . .
N15 Mn2 N13 C55 69.9(3) . .
N16 Mn2 N13 C55 -113.5(3) . .
O4 Mn2 N15 C70 21(5) . 2_656
O3 Mn2 N15 C70 119(5) . 2_656
N13 Mn2 N15 C70 -150(5) . 2_656
N12 Mn2 N15 C70 -70(5) . 2_656
N16 Mn2 N15 C70 153(4) . 2_656
Cr2 C71 N16 Mn2 1(6) . .
O4 Mn2 N16 C71 -146.7(9) . .
O3 Mn2 N16 C71 115.4(9) . .
N13 Mn2 N16 C71 24.6(9) . .
N12 Mn2 N16 C71 -56.1(9) . .
N15 Mn2 N16 C71 82(3) . .
C73 C72 N17 N18 -2.5(6) . .
C73 C72 N17 Cr2 177.8(4) . .
N21 Cr2 N17 C72 -137.0(5) . .
N19 Cr2 N17 C72 136.2(6) . .
C71 Cr2 N17 C72 -68(14) . .
C69 Cr2 N17 C72 -45.2(6) . .
C70 Cr2 N17 C72 44.6(6) . .
N21 Cr2 N17 N18 43.4(4) . .
N19 Cr2 N17 N18 -43.5(4) . .
C71 Cr2 N17 N18 112(14) . .
C69 Cr2 N17 N18 135.1(4) . .
C70 Cr2 N17 N18 -135.1(4) . .
C72 N17 N18 C74 0.0(6) . .
Cr2 N17 N18 C74 179.8(4) . .
C72 N17 N18 B2 -179.6(4) . .
Cr2 N17 N18 B2 0.2(6) . .
C73 C74 N18 N17 2.6(7) . .
C73 C74 N18 B2 -177.8(5) . .
N20 B2 N18 N17 58.3(5) . .
N22 B2 N18 N17 -58.7(5) . .
N20 B2 N18 C74 -121.2(6) . .
N22 B2 N18 C74 121.9(6) . .
C76 C75 N19 N20 -0.5(7) . .
C76 C75 N19 Cr2 -175.0(4) . .
N21 Cr2 N19 C75 131.1(6) . .
C71 Cr2 N19 C75 39.0(6) . .
C69 Cr2 N19 C75 112(8) . .
N17 Cr2 N19 C75 -141.3(6) . .
C70 Cr2 N19 C75 -49.1(6) . .
N21 Cr2 N19 N20 -42.7(4) . .
C71 Cr2 N19 N20 -134.8(4) . .
C69 Cr2 N19 N20 -62(8) . .
N17 Cr2 N19 N20 44.8(4) . .
C70 Cr2 N19 N20 137.1(4) . .
C76 C77 N20 N19 -2.9(7) . .
C76 C77 N20 B2 176.3(5) . .
C75 N19 N20 C77 2.1(7) . .
Cr2 N19 N20 C77 177.4(4) . .
C75 N19 N20 B2 -177.3(4) . .
Cr2 N19 N20 B2 -1.9(6) . .
N18 B2 N20 C77 124.2(6) . .
N22 B2 N20 C77 -118.8(6) . .
N18 B2 N20 N19 -56.7(5) . .
N22 B2 N20 N19 60.3(5) . .
C79 C78 N21 N22 -1.7(7) . .
C79 C78 N21 Cr2 177.9(4) . .
N19 Cr2 N21 N22 44.1(4) . .
C71 Cr2 N21 N22 137.3(4) . .
C69 Cr2 N21 N22 -136.3(5) . .
N17 Cr2 N21 N22 -43.5(4) . .
C70 Cr2 N21 N22 37(9) . .
N19 Cr2 N21 C78 -135.4(6) . .
C71 Cr2 N21 C78 -42.3(6) . .
C69 Cr2 N21 C78 44.1(6) . .
N17 Cr2 N21 C78 136.9(6) . .
C70 Cr2 N21 C78 -142(8) . .
C78 N21 N22 C80 -1.0(7) . .
Cr2 N21 N22 C80 179.3(4) . .
C78 N21 N22 B2 179.1(4) . .
Cr2 N21 N22 B2 -0.6(6) . .
C79 C80 N22 N21 3.3(8) . .
C79 C80 N22 B2 -176.8(5) . .
N18 B2 N22 N21 58.7(5) . .
N20 B2 N22 N21 -59.2(5) . .
N18 B2 N22 C80 -121.2(6) . .
N20 B2 N22 C80 120.9(6) . .
C39 C40 O1 Mn1 145.2(4) . .
C35 C40 O1 Mn1 -37.9(6) . .
O2 Mn1 O1 C40 -136.7(3) . .
N10 Mn1 O1 C40 42.7(3) . .
N11 Mn1 O1 C40 11.3(11) . .
N9 Mn1 O1 C40 132.6(3) . .
N8 Mn1 O1 C40 -46.9(3) . .
C18 C13 O2 Mn1 12.0(6) . .
C14 C13 O2 Mn1 -168.9(3) . .
O1 Mn1 O2 C13 160.5(3) . .
N10 Mn1 O2 C13 -15.0(16) . .
N11 Mn1 O2 C13 -14.0(3) . .
N9 Mn1 O2 C13 -102.9(3) . .
N8 Mn1 O2 C13 68.8(3) . .
C67 C68 O3 Mn2 156.5(4) . .
C63 C68 O3 Mn2 -23.0(7) . .
O4 Mn2 O3 C68 -154.0(4) . .
N13 Mn2 O3 C68 28.0(4) . .
N12 Mn2 O3 C68 -10.0(12) . .
N15 Mn2 O3 C68 113.0(4) . .
N16 Mn2 O3 C68 -64.7(4) . .
C46 C41 O4 Mn2 26.0(6) . .
C42 C41 O4 Mn2 -152.7(4) . .
O3 Mn2 O4 C41 141.3(3) . .
N13 Mn2 O4 C41 -51.3(11) . .
N12 Mn2 O4 C41 -32.6(3) . .
N15 Mn2 O4 C41 -128.2(3) . .
N16 Mn2 O4 C41 54.9(3) . .
